data_7060561
loop_
_publ_author_name
'Khan, Syed Ishtiaq'
'Ahmad, Sajjad'
'Khan, Inayat Ali'
'Badshah, Amin'
'Rauf, Muhammad Khawar'
'Putejo, Jahangir Ali'
'Siddiq, Muhammad Nasir'
'Kausar, Samia'
'Altaf, Ataf Ali'

_publ_section_title
;
 Mononuclear copper(i) complexes of triphenylphosphine and
 N,N&#x2032;-disubstituted thioureas as potential DNA binding
 chemotherapeutics
;
_journal_issue 20
_journal_name_full 'New Journal of Chemistry'
_journal_page_first 8925
_journal_page_last 8935
_journal_paper_doi 10.1039/D0NJ06182D
_journal_volume 45
_journal_year 2021
_chemical_formula_moiety 'C50 H40 Br Cl2 Cu N2 O P2 S'
_chemical_formula_sum 'C50 H40 Br Cl2 Cu N2 O P2 S'
_chemical_formula_weight 993.19
_space_group_crystal_system triclinic
_space_group_IT_number 2
_space_group_name_Hall '-P 1'
_space_group_name_H-M_alt 'P -1'
_atom_sites_solution_hydrogens mixed
_atom_sites_solution_primary dual
_audit_creation_date 2017-04-07
_audit_creation_method
;
Olex2 1.2
(compiled 2017.03.28 svn.r3405 for OlexSys, GUI svn.r5335)
;
_audit_update_record
;
2021-04-06 deposited with the CCDC.	2021-04-12 downloaded from the CCDC.
;
_cell_angle_alpha 79.4170(10)
_cell_angle_beta 79.5080(10)
_cell_angle_gamma 67.4310(10)
_cell_formula_units_Z 2
_cell_length_a 11.1672(2)
_cell_length_b 12.7045(2)
_cell_length_c 17.4524(3)
_cell_measurement_reflns_used 9568
_cell_measurement_temperature 100
_cell_measurement_theta_max 72.094
_cell_measurement_theta_min 3.798
_cell_volume 2230.47(7)
_computing_cell_refinement
'SAINT (2013) V8.34A; Integration Software for Single Crystal Data. Bruker AXS Inc., Madison, WI 53719-1173.'
_computing_data_collection
;
APEX 2 (2013) Bruker AXS Inc., Madison, WI 53719-1173.
;
_computing_data_reduction
'SAINT (2013) V8.34A; Integration Software for Single Crystal Data. Bruker AXS Inc., Madison, WI 53719-1173.'
_computing_molecular_graphics 'Olex2 (Dolomanov et al., 2009)'
_computing_publication_material 'Olex2 (Dolomanov et al., 2009)'
_computing_structure_refinement 'XL (Sheldrick, 2008)'
_computing_structure_solution 'XT (Sheldrick, 2015)'
_diffrn_ambient_temperature 100
_diffrn_detector 'CCD area detector'
_diffrn_detector_area_resol_mean 8.3
_diffrn_detector_type 'Bruker APEX2 CCD'
_diffrn_measured_fraction_theta_full 0.974
_diffrn_measured_fraction_theta_max 0.968
_diffrn_measurement_device 'three-circle diffractometer'
_diffrn_measurement_device_type 'Bruker Smart APEX'
_diffrn_measurement_method '\w scans'
_diffrn_radiation_collimation 'Focusing mirrors'
_diffrn_radiation_monochromator 'Quazar MX Mirror Optics'
_diffrn_radiation_probe x-ray
_diffrn_radiation_type CuK\a
_diffrn_radiation_wavelength 1.54178
_diffrn_reflns_av_R_equivalents 0.0282
_diffrn_reflns_av_unetI/netI 0.0099
_diffrn_reflns_Laue_measured_fraction_full 0.974
_diffrn_reflns_Laue_measured_fraction_max 0.968
_diffrn_reflns_limit_h_max 13
_diffrn_reflns_limit_h_min -12
_diffrn_reflns_limit_k_max 15
_diffrn_reflns_limit_k_min -15
_diffrn_reflns_limit_l_max 21
_diffrn_reflns_limit_l_min -21
_diffrn_reflns_number 123141
_diffrn_reflns_point_group_measured_fraction_full 0.974
_diffrn_reflns_point_group_measured_fraction_max 0.968
_diffrn_reflns_theta_full 67.679
_diffrn_reflns_theta_max 72.111
_diffrn_reflns_theta_min 2.595
_diffrn_source 'Microfocus Source'
_diffrn_source_target Cu
_diffrn_source_type 'Incoatec I\mS High Brilliance Microsource'
_exptl_absorpt_coefficient_mu 4.273
_exptl_absorpt_correction_T_max 0.7536
_exptl_absorpt_correction_T_min 0.4931
_exptl_absorpt_correction_type multi-scan
_exptl_absorpt_process_details
'SADABS-2014/5 (Bruker,2014/5) was used for absorption correction. wR2(int) was 0.1078 before and 0.0410 after correction. The Ratio of minimum to maximum transmission is 0.6543. The \l/2 correction factor is 0.00150.'
_exptl_crystal_colour 'fluorescent light Yellow'
_exptl_crystal_colour_lustre fluorescent
_exptl_crystal_colour_modifier light
_exptl_crystal_colour_primary yellow
_exptl_crystal_density_diffrn 1.479
_exptl_crystal_description block
_exptl_crystal_F_000 1012
_exptl_crystal_size_max 0.42
_exptl_crystal_size_mid 0.24
_exptl_crystal_size_min 0.18
_refine_diff_density_max 1.124
_refine_diff_density_min -0.958
_refine_diff_density_rms 0.069
_refine_ls_extinction_method none
_refine_ls_goodness_of_fit_ref 1.071
_refine_ls_hydrogen_treatment mixed
_refine_ls_matrix_type full
_refine_ls_number_parameters 628
_refine_ls_number_reflns 8513
_refine_ls_number_restraints 405
_refine_ls_restrained_S_all 1.047
_refine_ls_R_factor_all 0.0345
_refine_ls_R_factor_gt 0.0344
_refine_ls_shift/su_max 0.001
_refine_ls_shift/su_mean 0.000
_refine_ls_structure_factor_coef Fsqd
_refine_ls_weighting_details 'w=1/[\s^2^(Fo^2^)+(0.0491P)^2^+3.0266P] where P=(Fo^2^+2Fc^2^)/3'
_refine_ls_weighting_scheme calc
_refine_ls_wR_factor_gt 0.0933
_refine_ls_wR_factor_ref 0.0934
_reflns_Friedel_coverage 0.000
_reflns_number_gt 8504
_reflns_number_total 8513
_reflns_threshold_expression 'I > 2\s(I)'
_cod_data_source_file d0nj06182d2.cif
_cod_data_source_block khan6
_cod_depositor_comments
;
The following automatic conversions were performed:

data item '_diffrn_radiation_probe' value 'X-ray' was changed to
'x-ray' in accordance with the
/home/data/users/saulius/crontab/automatic-downloads/rss-feeds/RSC/lib/dictionaries/cif_core.dic
dictionary named 'cif_core.dic' version 2.4.2 last updated on
2011-04-26.

data item '_exptl_crystal_colour_primary' value 'Yellow' was changed
to 'yellow' in accordance with the
/home/data/users/saulius/crontab/automatic-downloads/rss-feeds/RSC/lib/dictionaries/cif_core.dic
dictionary named 'cif_core.dic' version 2.4.2 last updated on
2011-04-26.

Automatic conversion script
Id: cif_fix_values 7556 2019-12-06 15:28:31Z antanas 

 Adding full bibliography for 7060560--7060561.cif.
;
_cod_database_code 7060561
_shelx_shelxl_version_number 2014/7
_shelx_space_group_comment
;
The symmetry employed for this shelxl refinement is uniquely defined
by the following loop, which should always be used as a source of
symmetry information in preference to the above space-group names.
They are only intended as comments.
;
_olex2_refinement_description
;
1. Fixed Uiso
 At 1.2 times of:
  All C(H) groups, All N(H) groups
2. Restrained planarity
 Cl1A, C2A, C3A, C4A, C5A, C6A, C7A, C8A
 with sigma of 0.1
 Cl1B, C2B, C3B, C4B, C5B, C6B, C7B, C8B
 with sigma of 0.1
3. Uiso/Uaniso restraints and constraints
Cl1A \\sim C2A \\sim C3A \\sim C4A \\sim C5A \\sim C6A \\sim C7A \\sim C8A
\\sim O1A \\sim N1A \\sim Cl1B \\sim C2B \\sim C3B \\sim C4B \\sim C5B \\sim
C6B \\sim C7B \\sim C8B: within 2A with sigma of 0.04 and sigma for terminal
atoms of 0.08
Uanis(Cl1A) \\sim Ueq, Uanis(C2A) \\sim Ueq, Uanis(C3A) \\sim Ueq, Uanis(C4A)
\\sim Ueq, Uanis(C5A) \\sim Ueq, Uanis(C6A) \\sim Ueq, Uanis(C7A) \\sim Ueq,
Uanis(C8A) \\sim Ueq: with sigma of 0.1 and sigma for terminal atoms of 0.2
Uanis(Cl1B) \\sim Ueq, Uanis(C2B) \\sim Ueq, Uanis(C3B) \\sim Ueq, Uanis(C4B)
\\sim Ueq, Uanis(C5B) \\sim Ueq, Uanis(C6B) \\sim Ueq, Uanis(C7B) \\sim Ueq,
Uanis(C8B) \\sim Ueq: with sigma of 0.1 and sigma for terminal atoms of 0.2
Uanis(O1A) = Uanis(O1B)
Uanis(N1A) = Uanis(N1B)
4. Same fragment restrains
{Cl1A, C2A, C3A, C4A, C5A, C6A, C7A, C8A, O1A, N1A} sigma for 1-2: 0.02, 1-3:
0.04
as
{Cl1B, C2B, C3B, C4B, C5B, C6B, C7B, C8B, O1B, N1B}
5. Others
 Sof(Cl1B)=Sof(C2B)=Sof(C3B)=Sof(C4B)=Sof(H4B)=Sof(C5B)=Sof(C6B)=Sof(H6B)=
 Sof(C7B)=Sof(H7B)=Sof(C8B)=Sof(H8B)=Sof(O1B)=Sof(N1B)=Sof(H1B)=1-FVAR(1)
 Sof(Cl1A)=Sof(C2A)=Sof(C3A)=Sof(C4A)=Sof(H4A)=Sof(C5A)=Sof(C6A)=Sof(H6A)=
 Sof(C7A)=Sof(H7A)=Sof(C8A)=Sof(H8A)=Sof(O1A)=Sof(N1A)=Sof(H1A)=FVAR(1)
6.a Aromatic/amide H refined with riding coordinates:
 C4A(H4A), C6A(H6A), C7A(H7A), C8A(H8A), C4B(H4B), C6B(H6B), C7B(H7B),
 C8B(H8B), N1B(H1B), C10(H10), C12(H12), C13(H13), C14(H14), C16(H16), C17(H17),
  C18(H18), C19(H19), C20(H20), C22(H22), C23(H23), C24(H24), C25(H25),
 C26(H26), C28(H28), C29(H29), C30(H30), C31(H31), C32(H32), C34(H34), C35(H35),
  C36(H36), C37(H37), C38(H38), C40(H40), C41(H41), C42(H42), C43(H43),
 C44(H44), C46(H46), C47(H47), C48(H48), C49(H49), C50(H50)
;
_olex2_submission_special_instructions 'No special instructions were received'

loop_
_space_group_symop_operation_xyz
'x, y, z'
'-x, -y, -z'

loop_
_atom_site_label
_atom_site_type_symbol
_atom_site_fract_x
_atom_site_fract_y
_atom_site_fract_z
_atom_site_U_iso_or_equiv
_atom_site_adp_type
_atom_site_occupancy
_atom_site_site_symmetry_order
_atom_site_calc_flag
_atom_site_refinement_flags_posn
_atom_site_refinement_flags_adp
_atom_site_refinement_flags_occupancy
_atom_site_disorder_assembly
_atom_site_disorder_group
Br1 Br 0.31534(2) 0.84874(2) 0.80206(2) 0.02321(8) Uani 1 1 d . . . . .
Cu1 Cu 0.19316(3) 0.75416(2) 0.75442(2) 0.01555(8) Uani 1 1 d . . . . .
Cl1A Cl 0.56231(11) 0.90102(8) 0.94910(5) 0.0471(3) Uani 0.781(2) 1 d D U P A 1
C2A C 0.5423(6) 0.5115(5) 0.9068(3) 0.0220(15) Uani 0.781(2) 1 d D U P A 1
C3A C 0.6159(4) 0.5827(4) 0.9183(2) 0.0235(9) Uani 0.781(2) 1 d D U P A 1
C4A C 0.5571(4) 0.6987(4) 0.92762(19) 0.0260(7) Uani 0.781(2) 1 d D U P A 1
H4A H 0.4656 0.7372 0.9270 0.031 Uiso 0.781(2) 1 calc R . P A 1
C5A C 0.6340(4) 0.7574(3) 0.9379(2) 0.0336(9) Uani 0.781(2) 1 d D U P A 1
C6A C 0.7677(5) 0.7023(5) 0.9390(3) 0.0423(12) Uani 0.781(2) 1 d D U P A 1
H6A H 0.8195 0.7439 0.9451 0.051 Uiso 0.781(2) 1 calc R . P A 1
C7A C 0.8247(4) 0.5873(4) 0.9313(2) 0.0438(9) Uani 0.781(2) 1 d D U P A 1
H7A H 0.9160 0.5491 0.9330 0.053 Uiso 0.781(2) 1 calc R . P A 1
C8A C 0.7502(4) 0.5262(4) 0.9209(2) 0.0346(8) Uani 0.781(2) 1 d D U P A 1
H8A H 0.7903 0.4466 0.9156 0.042 Uiso 0.781(2) 1 calc R . P A 1
O1A O 0.5944(6) 0.4067(3) 0.9136(4) 0.0284(8) Uani 0.781(2) 1 d D U P A 1
N1A N 0.4160(5) 0.5675(6) 0.8892(6) 0.0194(10) Uani 0.781(2) 1 d D U P A 1
H1A H 0.389(4) 0.637(4) 0.876(2) 0.026(10) Uiso 0.781(2) 1 d . . P A 1
Cl1B Cl 0.9185(3) 0.6161(3) 0.9432(2) 0.0385(9) Uani 0.219(2) 1 d D U P A 2
C2B C 0.513(2) 0.5380(17) 0.9113(11) 0.025(5) Uani 0.219(2) 1 d D U P A 2
C3B C 0.5685(12) 0.6196(10) 0.9296(6) 0.013(3) Uani 0.219(2) 1 d D U P A 2
C4B C 0.7030(13) 0.5823(10) 0.9279(6) 0.021(2) Uani 0.219(2) 1 d D U P A 2
H4B H 0.7584 0.5076 0.9159 0.026 Uiso 0.219(2) 1 calc R . P A 2
C5B C 0.7530(10) 0.6595(10) 0.9446(7) 0.020(3) Uani 0.219(2) 1 d D U P A 2
C6B C 0.6731(11) 0.7689(9) 0.9622(7) 0.027(3) Uani 0.219(2) 1 d D U P A 2
H6B H 0.7102 0.8203 0.9720 0.032 Uiso 0.219(2) 1 calc R . P A 2
C7B C 0.5403(10) 0.8023(8) 0.9653(6) 0.021(2) Uani 0.219(2) 1 d D U P A 2
H7B H 0.4849 0.8763 0.9788 0.025 Uiso 0.219(2) 1 calc R . P A 2
C8B C 0.4871(13) 0.7286(8) 0.9490(6) 0.017(2) Uani 0.219(2) 1 d D U P A 2
H8B H 0.3950 0.7519 0.9508 0.020 Uiso 0.219(2) 1 calc R . P A 2
O1B O 0.579(3) 0.4336(17) 0.9177(19) 0.0284(8) Uani 0.219(2) 1 d D . P A 2
N1B N 0.391(2) 0.585(3) 0.889(3) 0.0194(10) Uani 0.219(2) 1 d D . P A 2
H1B H 0.3511 0.6599 0.8852 0.023 Uiso 0.219(2) 1 calc R . P A 2
Cl2 Cl 0.00595(7) 0.28313(6) 0.83665(5) 0.04256(17) Uani 1 1 d . . . . .
S1 S 0.17551(5) 0.60535(4) 0.85714(3) 0.02179(12) Uani 1 1 d . . . . .
P1 P -0.00957(5) 0.88956(4) 0.74819(3) 0.01416(11) Uani 1 1 d . . . . .
P2 P 0.32332(5) 0.65659(4) 0.65480(3) 0.01342(11) Uani 1 1 d . . . . .
N2 N 0.3811(2) 0.40642(16) 0.87459(11) 0.0219(4) Uani 1 1 d . . . . .
H2 H 0.456(3) 0.378(2) 0.8847(16) 0.021(7) Uiso 1 1 d . . . . .
C1 C 0.3292(2) 0.51982(18) 0.87369(12) 0.0196(4) Uani 1 1 d . . . . .
C9 C 0.3326(2) 0.32768(18) 0.85540(13) 0.0224(4) Uani 1 1 d . . . . .
C10 C 0.2017(2) 0.34601(19) 0.85674(13) 0.0242(5) Uani 1 1 d . . . . .
H10 H 0.1356 0.4158 0.8708 0.029 Uiso 1 1 calc R . . . .
C11 C 0.1695(3) 0.2600(2) 0.83712(14) 0.0280(5) Uani 1 1 d . . . . .
C12 C 0.2604(3) 0.1574(2) 0.8189(2) 0.0447(7) Uani 1 1 d . . . . .
H12 H 0.2353 0.0996 0.8066 0.054 Uiso 1 1 calc R . . . .
C13 C 0.3898(3) 0.1399(3) 0.8186(3) 0.0595(10) Uani 1 1 d . . . . .
H13 H 0.4550 0.0688 0.8061 0.071 Uiso 1 1 calc R . . . .
C14 C 0.4265(3) 0.2241(2) 0.8364(2) 0.0428(7) Uani 1 1 d . . . . .
H14 H 0.5164 0.2108 0.8356 0.051 Uiso 1 1 calc R . . . .
C15 C -0.00869(19) 1.01248(16) 0.67500(12) 0.0153(4) Uani 1 1 d . . . . .
C16 C 0.0687(2) 1.07262(18) 0.68454(13) 0.0219(4) Uani 1 1 d . . . . .
H16 H 0.1137 1.0516 0.7295 0.026 Uiso 1 1 calc R . . . .
C17 C 0.0801(2) 1.16243(19) 0.62902(14) 0.0251(5) Uani 1 1 d . . . . .
H17 H 0.1328 1.2027 0.6360 0.030 Uiso 1 1 calc R . . . .
C18 C 0.0146(3) 1.19357(19) 0.56311(14) 0.0269(5) Uani 1 1 d . . . . .
H18 H 0.0224 1.2550 0.5249 0.032 Uiso 1 1 calc R . . . .
C19 C -0.0619(3) 1.1349(2) 0.55345(14) 0.0288(5) Uani 1 1 d . . . . .
H19 H -0.1068 1.1563 0.5084 0.035 Uiso 1 1 calc R . . . .
C20 C -0.0740(2) 1.04466(19) 0.60895(13) 0.0218(4) Uani 1 1 d . . . . .
H20 H -0.1270 1.0049 0.6017 0.026 Uiso 1 1 calc R . . . .
C21 C -0.0832(2) 0.95760(17) 0.83749(12) 0.0171(4) Uani 1 1 d . . . . .
C22 C -0.0463(2) 0.89487(18) 0.90950(12) 0.0201(4) Uani 1 1 d . . . . .
H22 H 0.0169 0.8191 0.9111 0.024 Uiso 1 1 calc R . . . .
C23 C -0.1019(2) 0.9431(2) 0.97891(13) 0.0261(5) Uani 1 1 d . . . . .
H23 H -0.0778 0.8993 1.0277 0.031 Uiso 1 1 calc R . . . .
C24 C -0.1919(2) 1.0539(2) 0.97760(14) 0.0283(5) Uani 1 1 d . . . . .
H24 H -0.2301 1.0861 1.0252 0.034 Uiso 1 1 calc R . . . .
C25 C -0.2260(2) 1.1180(2) 0.90625(15) 0.0282(5) Uani 1 1 d . . . . .
H25 H -0.2860 1.1951 0.9050 0.034 Uiso 1 1 calc R . . . .
C26 C -0.1730(2) 1.07012(19) 0.83637(13) 0.0231(5) Uani 1 1 d . . . . .
H26 H -0.1981 1.1142 0.7878 0.028 Uiso 1 1 calc R . . . .
C27 C -0.1359(2) 0.85075(17) 0.72037(12) 0.0176(4) Uani 1 1 d . . . . .
C28 C -0.2675(2) 0.8971(2) 0.74829(16) 0.0310(5) Uani 1 1 d . . . . .
H28 H -0.2952 0.9472 0.7876 0.037 Uiso 1 1 calc R . . . .
C29 C -0.3592(3) 0.8709(3) 0.71927(18) 0.0377(6) Uani 1 1 d . . . . .
H29 H -0.4489 0.9023 0.7395 0.045 Uiso 1 1 calc R . . . .
C30 C -0.3217(2) 0.8000(2) 0.66163(15) 0.0286(5) Uani 1 1 d . . . . .
H30 H -0.3852 0.7848 0.6405 0.034 Uiso 1 1 calc R . . . .
C31 C -0.1912(3) 0.7513(2) 0.63494(16) 0.0340(6) Uani 1 1 d . . . . .
H31 H -0.1642 0.7005 0.5961 0.041 Uiso 1 1 calc R . . . .
C32 C -0.0987(2) 0.7757(2) 0.66417(15) 0.0290(5) Uani 1 1 d . . . . .
H32 H -0.0088 0.7408 0.6456 0.035 Uiso 1 1 calc R . . . .
C33 C 0.3800(2) 0.74504(17) 0.57264(12) 0.0156(4) Uani 1 1 d . . . . .
C34 C 0.3142(2) 0.86336(18) 0.56522(13) 0.0213(4) Uani 1 1 d . . . . .
H34 H 0.2412 0.8961 0.6023 0.026 Uiso 1 1 calc R . . . .
C35 C 0.3544(2) 0.9343(2) 0.50377(15) 0.0281(5) Uani 1 1 d . . . . .
H35 H 0.3077 1.0150 0.4984 0.034 Uiso 1 1 calc R . . . .
C36 C 0.4625(2) 0.8871(2) 0.45046(14) 0.0271(5) Uani 1 1 d . . . . .
H36 H 0.4903 0.9353 0.4087 0.033 Uiso 1 1 calc R . . . .
C37 C 0.5299(2) 0.7695(2) 0.45820(13) 0.0259(5) Uani 1 1 d . . . . .
H37 H 0.6044 0.7372 0.4219 0.031 Uiso 1 1 calc R . . . .
C38 C 0.4891(2) 0.69853(18) 0.51878(13) 0.0210(4) Uani 1 1 d . . . . .
H38 H 0.5356 0.6179 0.5236 0.025 Uiso 1 1 calc R . . . .
C39 C 0.4774(2) 0.54149(17) 0.67846(11) 0.0160(4) Uani 1 1 d . . . . .
C40 C 0.5635(2) 0.57106(19) 0.71153(12) 0.0207(4) Uani 1 1 d . . . . .
H40 H 0.5388 0.6470 0.7238 0.025 Uiso 1 1 calc R . . . .
C41 C 0.6855(2) 0.4894(2) 0.72656(13) 0.0256(5) Uani 1 1 d . . . . .
H41 H 0.7443 0.5104 0.7480 0.031 Uiso 1 1 calc R . . . .
C42 C 0.7212(2) 0.3780(2) 0.71033(14) 0.0278(5) Uani 1 1 d . . . . .
H42 H 0.8043 0.3226 0.7206 0.033 Uiso 1 1 calc R . . . .
C43 C 0.6355(2) 0.3473(2) 0.67905(13) 0.0260(5) Uani 1 1 d . . . . .
H43 H 0.6595 0.2705 0.6686 0.031 Uiso 1 1 calc R . . . .
C44 C 0.5140(2) 0.42886(18) 0.66279(12) 0.0208(4) Uani 1 1 d . . . . .
H44 H 0.4560 0.4075 0.6409 0.025 Uiso 1 1 calc R . . . .
C45 C 0.2478(2) 0.58058(16) 0.61134(12) 0.0152(4) Uani 1 1 d . . . . .
C46 C 0.1812(2) 0.51759(19) 0.66336(13) 0.0234(5) Uani 1 1 d . . . . .
H46 H 0.1758 0.5173 0.7183 0.028 Uiso 1 1 calc R . . . .
C47 C 0.1231(2) 0.4556(2) 0.63563(14) 0.0255(5) Uani 1 1 d . . . . .
H47 H 0.0787 0.4128 0.6716 0.031 Uiso 1 1 calc R . . . .
C48 C 0.1297(2) 0.45609(19) 0.55550(14) 0.0233(5) Uani 1 1 d . . . . .
H48 H 0.0906 0.4131 0.5364 0.028 Uiso 1 1 calc R . . . .
C49 C 0.1936(2) 0.51961(19) 0.50319(13) 0.0232(5) Uani 1 1 d . . . . .
H49 H 0.1972 0.5207 0.4482 0.028 Uiso 1 1 calc R . . . .
C50 C 0.2525(2) 0.58181(18) 0.53087(12) 0.0181(4) Uani 1 1 d . . . . .
H50 H 0.2960 0.6251 0.4948 0.022 Uiso 1 1 calc R . . . .

loop_
_atom_site_aniso_label
_atom_site_aniso_U_11
_atom_site_aniso_U_22
_atom_site_aniso_U_33
_atom_site_aniso_U_23
_atom_site_aniso_U_13
_atom_site_aniso_U_12
Br1 0.02849(13) 0.01940(12) 0.02562(13) -0.00542(9) -0.00496(9) -0.01102(9)
Cu1 0.01972(16) 0.01287(15) 0.01331(15) -0.00374(11) -0.00192(11) -0.00422(12)
Cl1A 0.0800(7) 0.0485(5) 0.0355(5) -0.0081(4) -0.0087(4) -0.0460(5)
C2A 0.027(2) 0.027(4) 0.016(2) -0.0013(17) -0.0067(16) -0.011(2)
C3A 0.028(3) 0.031(2) 0.0145(16) -0.0010(15) -0.0055(16) -0.0137(19)
C4A 0.034(2) 0.035(2) 0.0158(15) 0.0021(14) -0.0085(14) -0.0194(18)
C5A 0.050(3) 0.047(2) 0.0188(17) 0.0040(15) -0.0098(17) -0.035(2)
C6A 0.051(3) 0.068(3) 0.0280(19) 0.003(2) -0.0070(18) -0.047(3)
C7A 0.032(2) 0.068(3) 0.039(2) -0.0027(19) -0.0052(16) -0.027(2)
C8A 0.031(2) 0.043(2) 0.0315(19) -0.0046(18) -0.0019(15) -0.0163(19)
O1A 0.0307(19) 0.023(2) 0.0320(13) 0.000(2) -0.0126(14) -0.0079(19)
N1A 0.028(3) 0.014(3) 0.0183(9) 0.0007(19) -0.010(2) -0.007(2)
Cl1B 0.0168(13) 0.0419(17) 0.062(2) -0.0180(14) 0.0019(12) -0.0148(11)
C2B 0.049(12) 0.012(7) 0.010(6) 0.001(5) 0.004(7) -0.011(8)
C3B 0.020(7) 0.012(7) 0.010(5) -0.004(4) 0.001(5) -0.007(5)
C4B 0.033(7) 0.015(5) 0.013(4) -0.007(4) 0.003(4) -0.005(5)
C5B 0.021(6) 0.018(6) 0.024(5) -0.002(5) -0.001(4) -0.011(5)
C6B 0.034(7) 0.037(6) 0.021(6) 0.000(5) -0.003(5) -0.028(6)
C7B 0.027(5) 0.016(4) 0.019(4) -0.006(4) -0.010(4) -0.002(4)
C8B 0.025(6) 0.014(5) 0.017(5) -0.001(4) -0.007(4) -0.011(4)
O1B 0.0307(19) 0.023(2) 0.0320(13) 0.000(2) -0.0126(14) -0.0079(19)
N1B 0.028(3) 0.014(3) 0.0183(9) 0.0007(19) -0.010(2) -0.007(2)
Cl2 0.0376(3) 0.0436(4) 0.0554(4) 0.0044(3) -0.0144(3) -0.0254(3)
S1 0.0292(3) 0.0139(2) 0.0207(2) -0.00036(18) -0.0029(2) -0.0069(2)
P1 0.0176(2) 0.0120(2) 0.0136(2) -0.00273(17) -0.00119(19) -0.00587(18)
P2 0.0169(2) 0.0120(2) 0.0124(2) -0.00382(17) -0.00113(18) -0.00562(18)
N2 0.0251(10) 0.0173(9) 0.0252(10) -0.0027(7) -0.0104(8) -0.0065(8)
C1 0.0308(12) 0.0184(10) 0.0117(9) -0.0008(7) -0.0042(8) -0.0110(9)
C9 0.0310(12) 0.0166(10) 0.0221(10) -0.0020(8) -0.0109(9) -0.0081(9)
C10 0.0302(12) 0.0170(10) 0.0250(11) -0.0004(8) -0.0058(9) -0.0083(9)
C11 0.0342(13) 0.0264(12) 0.0283(12) 0.0047(9) -0.0141(10) -0.0155(10)
C12 0.0542(18) 0.0268(13) 0.065(2) -0.0149(13) -0.0247(16) -0.0156(12)
C13 0.0455(18) 0.0283(15) 0.109(3) -0.0388(18) -0.0285(19) 0.0037(13)
C14 0.0308(14) 0.0291(14) 0.072(2) -0.0227(14) -0.0202(14) -0.0011(11)
C15 0.0160(9) 0.0125(9) 0.0163(9) -0.0038(7) 0.0004(7) -0.0041(7)
C16 0.0279(11) 0.0168(10) 0.0245(11) -0.0010(8) -0.0099(9) -0.0096(9)
C17 0.0311(12) 0.0172(10) 0.0318(12) -0.0013(9) -0.0064(10) -0.0137(9)
C18 0.0396(13) 0.0189(11) 0.0230(11) 0.0038(8) -0.0037(10) -0.0146(10)
C19 0.0427(14) 0.0244(12) 0.0223(11) 0.0053(9) -0.0139(10) -0.0147(10)
C20 0.0266(11) 0.0201(10) 0.0216(11) 0.0001(8) -0.0066(9) -0.0111(9)
C21 0.0195(10) 0.0172(10) 0.0170(9) -0.0049(8) -0.0005(8) -0.0087(8)
C22 0.0242(11) 0.0190(10) 0.0189(10) -0.0031(8) -0.0023(8) -0.0096(8)
C23 0.0313(12) 0.0339(13) 0.0171(10) -0.0052(9) -0.0014(9) -0.0160(10)
C24 0.0293(12) 0.0366(13) 0.0238(11) -0.0171(10) 0.0039(9) -0.0143(10)
C25 0.0253(12) 0.0244(11) 0.0331(13) -0.0144(10) -0.0002(10) -0.0038(9)
C26 0.0250(11) 0.0204(11) 0.0215(11) -0.0046(8) -0.0025(9) -0.0048(9)
C27 0.0222(10) 0.0156(9) 0.0172(9) 0.0002(7) -0.0018(8) -0.0105(8)
C28 0.0256(12) 0.0379(14) 0.0368(13) -0.0198(11) 0.0075(10) -0.0178(10)
C29 0.0222(12) 0.0463(16) 0.0525(17) -0.0197(13) 0.0063(12) -0.0200(11)
C30 0.0320(13) 0.0323(13) 0.0321(12) 0.0004(10) -0.0067(10) -0.0241(10)
C31 0.0372(14) 0.0401(14) 0.0364(14) -0.0183(11) 0.0000(11) -0.0227(12)
C32 0.0246(12) 0.0319(13) 0.0356(13) -0.0168(10) 0.0018(10) -0.0124(10)
C33 0.0181(10) 0.0170(10) 0.0159(9) -0.0030(7) -0.0051(8) -0.0091(8)
C34 0.0205(10) 0.0186(10) 0.0248(11) -0.0030(8) -0.0016(9) -0.0075(8)
C35 0.0333(13) 0.0176(11) 0.0321(12) 0.0025(9) -0.0033(10) -0.0108(9)
C36 0.0348(13) 0.0263(12) 0.0245(11) 0.0035(9) -0.0020(10) -0.0193(10)
C37 0.0292(12) 0.0296(12) 0.0213(11) -0.0058(9) 0.0043(9) -0.0156(10)
C38 0.0252(11) 0.0177(10) 0.0198(10) -0.0040(8) -0.0004(8) -0.0079(8)
C39 0.0184(10) 0.0163(9) 0.0117(9) -0.0008(7) -0.0017(7) -0.0052(8)
C40 0.0249(11) 0.0214(10) 0.0181(10) -0.0025(8) -0.0034(8) -0.0105(9)
C41 0.0250(11) 0.0329(12) 0.0202(10) 0.0007(9) -0.0064(9) -0.0122(10)
C42 0.0228(11) 0.0294(12) 0.0217(11) 0.0025(9) -0.0049(9) -0.0008(9)
C43 0.0308(12) 0.0185(10) 0.0228(11) -0.0024(8) -0.0045(9) -0.0020(9)
C44 0.0249(11) 0.0187(10) 0.0187(10) -0.0042(8) -0.0046(8) -0.0062(8)
C45 0.0163(9) 0.0114(9) 0.0173(9) -0.0037(7) -0.0022(8) -0.0036(7)
C46 0.0322(12) 0.0249(11) 0.0190(10) -0.0049(8) -0.0004(9) -0.0170(10)
C47 0.0314(12) 0.0231(11) 0.0281(12) -0.0023(9) -0.0023(10) -0.0175(10)
C48 0.0259(11) 0.0192(10) 0.0308(12) -0.0043(9) -0.0118(9) -0.0105(9)
C49 0.0286(12) 0.0246(11) 0.0200(10) -0.0042(8) -0.0085(9) -0.0104(9)
C50 0.0197(10) 0.0180(10) 0.0181(10) -0.0032(8) -0.0036(8) -0.0074(8)

loop_
_atom_type_symbol
_atom_type_description
_atom_type_scat_dispersion_real
_atom_type_scat_dispersion_imag
_atom_type_scat_source
C C 0.0181 0.0091 'International Tables Vol C Tables 4.2.6.8 and 6.1.1.4'
H H 0.0000 0.0000 'International Tables Vol C Tables 4.2.6.8 and 6.1.1.4'
Br Br -0.6763 1.2805 'International Tables Vol C Tables 4.2.6.8 and 6.1.1.4'
Cl Cl 0.3639 0.7018 'International Tables Vol C Tables 4.2.6.8 and 6.1.1.4'
Cu Cu -1.9646 0.5888 'International Tables Vol C Tables 4.2.6.8 and 6.1.1.4'
N N 0.0311 0.0180 'International Tables Vol C Tables 4.2.6.8 and 6.1.1.4'
O O 0.0492 0.0322 'International Tables Vol C Tables 4.2.6.8 and 6.1.1.4'
P P 0.2955 0.4335 'International Tables Vol C Tables 4.2.6.8 and 6.1.1.4'
S S 0.3331 0.5567 'International Tables Vol C Tables 4.2.6.8 and 6.1.1.4'

loop_
_geom_angle_atom_site_label_1
_geom_angle_atom_site_label_2
_geom_angle_atom_site_label_3
_geom_angle
_geom_angle_site_symmetry_1
_geom_angle_site_symmetry_3
_geom_angle_publ_flag
S1 Cu1 Br1 105.864(18) . . ?
P1 Cu1 Br1 104.436(17) . . ?
P1 Cu1 S1 107.37(2) . . ?
P1 Cu1 P2 126.14(2) . . ?
P2 Cu1 Br1 107.903(18) . . ?
P2 Cu1 S1 103.69(2) . . ?
O1A C2A C3A 119.9(5) . . ?
O1A C2A N1A 122.1(5) . . ?
N1A C2A C3A 118.0(5) . . ?
C4A C3A C2A 123.5(4) . . ?
C4A C3A C8A 120.1(4) . . ?
C8A C3A C2A 116.4(4) . . ?
C3A C4A H4A 120.5 . . ?
C5A C4A C3A 119.1(4) . . ?
C5A C4A H4A 120.5 . . ?
C4A C5A Cl1A 119.4(4) . . ?
C6A C5A Cl1A 119.6(3) . . ?
C6A C5A C4A 121.0(4) . . ?
C5A C6A H6A 120.2 . . ?
C7A C6A C5A 119.6(4) . . ?
C7A C6A H6A 120.2 . . ?
C6A C7A H7A 119.6 . . ?
C6A C7A C8A 120.7(4) . . ?
C8A C7A H7A 119.6 . . ?
C3A C8A H8A 120.3 . . ?
C7A C8A C3A 119.5(4) . . ?
C7A C8A H8A 120.3 . . ?
C2A N1A H1A 120(3) . . ?
C2A N1A C1 128.4(6) . . ?
C1 N1A H1A 110(3) . . ?
O1B C2B C3B 119.3(18) . . ?
O1B C2B N1B 124(2) . . ?
N1B C2B C3B 116.5(19) . . ?
C4B C3B C2B 117.6(12) . . ?
C4B C3B C8B 121.3(10) . . ?
C8B C3B C2B 121.1(12) . . ?
C3B C4B H4B 121.5 . . ?
C3B C4B C5B 116.9(10) . . ?
C5B C4B H4B 121.5 . . ?
C4B C5B Cl1B 118.1(9) . . ?
C6B C5B Cl1B 119.8(9) . . ?
C6B C5B C4B 122.1(10) . . ?
C5B C6B H6B 120.2 . . ?
C7B C6B C5B 119.6(10) . . ?
C7B C6B H6B 120.2 . . ?
C6B C7B H7B 120.0 . . ?
C6B C7B C8B 120.0(10) . . ?
C8B C7B H7B 120.0 . . ?
C3B C8B H8B 120.0 . . ?
C7B C8B C3B 120.0(11) . . ?
C7B C8B H8B 120.0 . . ?
C2B N1B H1B 118.9 . . ?
C1 N1B C2B 122(2) . . ?
C1 N1B H1B 118.9 . . ?
C1 S1 Cu1 106.72(8) . . ?
C15 P1 Cu1 111.90(7) . . ?
C21 P1 Cu1 114.80(7) . . ?
C21 P1 C15 102.10(9) . . ?
C21 P1 C27 105.30(10) . . ?
C27 P1 Cu1 118.59(7) . . ?
C27 P1 C15 102.22(9) . . ?
C33 P2 Cu1 114.67(7) . . ?
C33 P2 C39 101.87(9) . . ?
C33 P2 C45 105.60(9) . . ?
C39 P2 Cu1 117.06(7) . . ?
C45 P2 Cu1 114.14(7) . . ?
C45 P2 C39 101.81(9) . . ?
C1 N2 H2 114(2) . . ?
C1 N2 C9 131.5(2) . . ?
C9 N2 H2 114.3(19) . . ?
N1A C1 S1 120.1(3) . . ?
N1B C1 S1 108.8(11) . . ?
N2 C1 N1A 113.5(3) . . ?
N2 C1 N1B 124.8(11) . . ?
N2 C1 S1 126.37(18) . . ?
C10 C9 N2 125.2(2) . . ?
C14 C9 N2 115.3(2) . . ?
C14 C9 C10 119.5(2) . . ?
C9 C10 H10 120.8 . . ?
C9 C10 C11 118.4(2) . . ?
C11 C10 H10 120.8 . . ?
C10 C11 Cl2 118.8(2) . . ?
C12 C11 Cl2 118.3(2) . . ?
C12 C11 C10 122.9(2) . . ?
C11 C12 H12 121.0 . . ?
C11 C12 C13 118.1(2) . . ?
C13 C12 H12 121.0 . . ?
C12 C13 H13 119.5 . . ?
C12 C13 C14 121.0(3) . . ?
C14 C13 H13 119.5 . . ?
C9 C14 H14 119.9 . . ?
C13 C14 C9 120.2(3) . . ?
C13 C14 H14 119.9 . . ?
C16 C15 P1 117.35(16) . . ?
C20 C15 P1 123.68(16) . . ?
C20 C15 C16 118.86(19) . . ?
C15 C16 H16 119.7 . . ?
C17 C16 C15 120.6(2) . . ?
C17 C16 H16 119.7 . . ?
C16 C17 H17 120.0 . . ?
C16 C17 C18 120.0(2) . . ?
C18 C17 H17 120.0 . . ?
C17 C18 H18 120.1 . . ?
C19 C18 C17 119.7(2) . . ?
C19 C18 H18 120.1 . . ?
C18 C19 H19 119.7 . . ?
C18 C19 C20 120.6(2) . . ?
C20 C19 H19 119.7 . . ?
C15 C20 C19 120.2(2) . . ?
C15 C20 H20 119.9 . . ?
C19 C20 H20 119.9 . . ?
C22 C21 P1 118.54(16) . . ?
C26 C21 P1 122.55(16) . . ?
C26 C21 C22 118.91(19) . . ?
C21 C22 H22 119.9 . . ?
C23 C22 C21 120.2(2) . . ?
C23 C22 H22 119.9 . . ?
C22 C23 H23 119.7 . . ?
C24 C23 C22 120.7(2) . . ?
C24 C23 H23 119.7 . . ?
C23 C24 H24 120.2 . . ?
C23 C24 C25 119.5(2) . . ?
C25 C24 H24 120.2 . . ?
C24 C25 H25 119.8 . . ?
C24 C25 C26 120.4(2) . . ?
C26 C25 H25 119.8 . . ?
C21 C26 H26 119.9 . . ?
C25 C26 C21 120.2(2) . . ?
C25 C26 H26 119.9 . . ?
C28 C27 P1 123.90(17) . . ?
C28 C27 C32 118.2(2) . . ?
C32 C27 P1 117.81(17) . . ?
C27 C28 H28 119.7 . . ?
C27 C28 C29 120.5(2) . . ?
C29 C28 H28 119.7 . . ?
C28 C29 H29 119.6 . . ?
C30 C29 C28 120.7(2) . . ?
C30 C29 H29 119.6 . . ?
C29 C30 H30 120.4 . . ?
C29 C30 C31 119.2(2) . . ?
C31 C30 H30 120.4 . . ?
C30 C31 H31 119.7 . . ?
C30 C31 C32 120.5(2) . . ?
C32 C31 H31 119.7 . . ?
C27 C32 H32 119.6 . . ?
C31 C32 C27 120.8(2) . . ?
C31 C32 H32 119.6 . . ?
C34 C33 P2 118.49(16) . . ?
C34 C33 C38 118.98(19) . . ?
C38 C33 P2 122.49(16) . . ?
C33 C34 H34 119.7 . . ?
C33 C34 C35 120.5(2) . . ?
C35 C34 H34 119.7 . . ?
C34 C35 H35 120.0 . . ?
C36 C35 C34 120.0(2) . . ?
C36 C35 H35 120.0 . . ?
C35 C36 H36 120.1 . . ?
C37 C36 C35 119.9(2) . . ?
C37 C36 H36 120.1 . . ?
C36 C37 H37 119.9 . . ?
C36 C37 C38 120.3(2) . . ?
C38 C37 H37 119.9 . . ?
C33 C38 H38 119.8 . . ?
C37 C38 C33 120.4(2) . . ?
C37 C38 H38 119.8 . . ?
C40 C39 P2 117.29(16) . . ?
C44 C39 P2 123.64(17) . . ?
C44 C39 C40 119.03(19) . . ?
C39 C40 H40 119.9 . . ?
C41 C40 C39 120.2(2) . . ?
C41 C40 H40 119.9 . . ?
C40 C41 H41 119.9 . . ?
C42 C41 C40 120.2(2) . . ?
C42 C41 H41 119.9 . . ?
C41 C42 H42 120.0 . . ?
C41 C42 C43 120.0(2) . . ?
C43 C42 H42 120.0 . . ?
C42 C43 H43 119.9 . . ?
C42 C43 C44 120.1(2) . . ?
C44 C43 H43 119.9 . . ?
C39 C44 C43 120.4(2) . . ?
C39 C44 H44 119.8 . . ?
C43 C44 H44 119.8 . . ?
C46 C45 P2 116.91(16) . . ?
C50 C45 P2 124.29(16) . . ?
C50 C45 C46 118.80(19) . . ?
C45 C46 H46 119.6 . . ?
C47 C46 C45 120.8(2) . . ?
C47 C46 H46 119.6 . . ?
C46 C47 H47 120.0 . . ?
C48 C47 C46 120.0(2) . . ?
C48 C47 H47 120.0 . . ?
C47 C48 H48 120.1 . . ?
C47 C48 C49 119.8(2) . . ?
C49 C48 H48 120.1 . . ?
C48 C49 H49 119.8 . . ?
C48 C49 C50 120.4(2) . . ?
C50 C49 H49 119.8 . . ?
C45 C50 C49 120.2(2) . . ?
C45 C50 H50 119.9 . . ?
C49 C50 H50 119.9 . . ?

loop_
_geom_bond_atom_site_label_1
_geom_bond_atom_site_label_2
_geom_bond_distance
_geom_bond_site_symmetry_2
_geom_bond_publ_flag
Br1 Cu1 2.4567(4) . ?
Cu1 S1 2.3956(6) . ?
Cu1 P1 2.2645(6) . ?
Cu1 P2 2.2717(5) . ?
Cl1A C5A 1.720(4) . ?
C2A C3A 1.493(6) . ?
C2A O1A 1.224(7) . ?
C2A N1A 1.378(6) . ?
C3A C4A 1.392(5) . ?
C3A C8A 1.398(5) . ?
C4A H4A 0.9500 . ?
C4A C5A 1.387(5) . ?
C5A C6A 1.386(6) . ?
C6A H6A 0.9500 . ?
C6A C7A 1.374(7) . ?
C7A H7A 0.9500 . ?
C7A C8A 1.389(6) . ?
C8A H8A 0.9500 . ?
N1A H1A 0.82(4) . ?
N1A C1 1.408(8) . ?
Cl1B C5B 1.711(11) . ?
C2B C3B 1.496(14) . ?
C2B O1B 1.240(15) . ?
C2B N1B 1.360(16) . ?
C3B C4B 1.387(13) . ?
C3B C8B 1.397(12) . ?
C4B H4B 0.9500 . ?
C4B C5B 1.394(13) . ?
C5B C6B 1.388(13) . ?
C6B H6B 0.9500 . ?
C6B C7B 1.370(13) . ?
C7B H7B 0.9500 . ?
C7B C8B 1.378(12) . ?
C8B H8B 0.9500 . ?
N1B H1B 0.8800 . ?
N1B C1 1.35(3) . ?
Cl2 C11 1.736(3) . ?
S1 C1 1.687(2) . ?
P1 C15 1.829(2) . ?
P1 C21 1.826(2) . ?
P1 C27 1.828(2) . ?
P2 C33 1.828(2) . ?
P2 C39 1.837(2) . ?
P2 C45 1.829(2) . ?
N2 H2 0.81(3) . ?
N2 C1 1.329(3) . ?
N2 C9 1.418(3) . ?
C9 C10 1.385(3) . ?
C9 C14 1.384(3) . ?
C10 H10 0.9500 . ?
C10 C11 1.388(3) . ?
C11 C12 1.360(4) . ?
C12 H12 0.9500 . ?
C12 C13 1.374(5) . ?
C13 H13 0.9500 . ?
C13 C14 1.384(4) . ?
C14 H14 0.9500 . ?
C15 C16 1.401(3) . ?
C15 C20 1.390(3) . ?
C16 H16 0.9500 . ?
C16 C17 1.385(3) . ?
C17 H17 0.9500 . ?
C17 C18 1.390(3) . ?
C18 H18 0.9500 . ?
C18 C19 1.379(3) . ?
C19 H19 0.9500 . ?
C19 C20 1.390(3) . ?
C20 H20 0.9500 . ?
C21 C22 1.398(3) . ?
C21 C26 1.395(3) . ?
C22 H22 0.9500 . ?
C22 C23 1.391(3) . ?
C23 H23 0.9500 . ?
C23 C24 1.379(4) . ?
C24 H24 0.9500 . ?
C24 C25 1.386(4) . ?
C25 H25 0.9500 . ?
C25 C26 1.393(3) . ?
C26 H26 0.9500 . ?
C27 C28 1.387(3) . ?
C27 C32 1.391(3) . ?
C28 H28 0.9500 . ?
C28 C29 1.389(4) . ?
C29 H29 0.9500 . ?
C29 C30 1.374(4) . ?
C30 H30 0.9500 . ?
C30 C31 1.375(4) . ?
C31 H31 0.9500 . ?
C31 C32 1.386(4) . ?
C32 H32 0.9500 . ?
C33 C34 1.390(3) . ?
C33 C38 1.397(3) . ?
C34 H34 0.9500 . ?
C34 C35 1.395(3) . ?
C35 H35 0.9500 . ?
C35 C36 1.387(4) . ?
C36 H36 0.9500 . ?
C36 C37 1.385(3) . ?
C37 H37 0.9500 . ?
C37 C38 1.388(3) . ?
C38 H38 0.9500 . ?
C39 C40 1.399(3) . ?
C39 C44 1.394(3) . ?
C40 H40 0.9500 . ?
C40 C41 1.395(3) . ?
C41 H41 0.9500 . ?
C41 C42 1.385(4) . ?
C42 H42 0.9500 . ?
C42 C43 1.386(4) . ?
C43 H43 0.9500 . ?
C43 C44 1.396(3) . ?
C44 H44 0.9500 . ?
C45 C46 1.400(3) . ?
C45 C50 1.393(3) . ?
C46 H46 0.9500 . ?
C46 C47 1.387(3) . ?
C47 H47 0.9500 . ?
C47 C48 1.386(3) . ?
C48 H48 0.9500 . ?
C48 C49 1.389(3) . ?
C49 H49 0.9500 . ?
C49 C50 1.395(3) . ?
C50 H50 0.9500 . ?

loop_
_geom_hbond_atom_site_label_D
_geom_hbond_atom_site_label_H
_geom_hbond_atom_site_label_A
_geom_hbond_distance_DH
_geom_hbond_distance_HA
_geom_hbond_distance_DA
_geom_hbond_angle_DHA
_geom_hbond_site_symmetry_A
N1A H1A Br1 0.82(4) 2.65(4) 3.448(8) 167(3) .
N1B H1B Br1 0.88 2.49 3.27(4) 147.6 .
N2 H2 O1A 0.81(3) 1.89(3) 2.595(7) 145(3) .
N2 H2 O1B 0.81(3) 1.98(4) 2.62(3) 136(3) .
